data_4105948
loop_
_publ_author_name
'Huaibo Ma'
'Jeffrey L. Petersen'
'Victor G. Young'
'Gordon T. Yee'
'Michael P. Jensen'

_publ_section_title
;
 Solid-State Spin Crossover of Ni(II) in a Bioinspired N3S2 Ligand Field
;
_journal_name_full 'Journal of the American Chemical Society'
_journal_page_first 5644
_journal_page_last 5647
_journal_paper_doi 10.1021/ja110890v
_journal_volume 133
_journal_year 2011
_chemical_formula_sum 'C33 H34 B N7 Ni S2'
_chemical_formula_weight 662.31
_chemical_name_systematic
; 
 ? 
;
_space_group_IT_number 2
_symmetry_cell_setting triclinic
_symmetry_space_group_name_Hall '-P 1'
_symmetry_space_group_name_H-M 'P -1'
_atom_sites_solution_hydrogens geom
_atom_sites_solution_primary direct
_atom_sites_solution_secondary difmap
_audit_creation_method SHELXL-97
_cell_angle_alpha 90.556(1)
_cell_angle_beta 102.357(1)
_cell_angle_gamma 116.994(1)
_cell_formula_units_Z 4
_cell_length_a 12.1442(8)
_cell_length_b 12.6611(9)
_cell_length_c 25.0582(17)
_cell_measurement_reflns_used 7498
_cell_measurement_temperature 293(2)
_cell_measurement_theta_max 27.68
_cell_measurement_theta_min 2.31
_cell_volume 3328.3(4)
_computing_structure_refinement 'SHELXL-97 (Sheldrick, 1997)'
_computing_structure_solution 'SHELXS-97 (Sheldrick, 1990)'
_diffrn_ambient_temperature 293(2)
_diffrn_measured_fraction_theta_full 0.945
_diffrn_measured_fraction_theta_max 0.945
_diffrn_radiation_monochromator graphite
_diffrn_radiation_source 'fine-focus sealed tube'
_diffrn_radiation_type MoK\a
_diffrn_radiation_wavelength 0.71073
_diffrn_reflns_av_R_equivalents 0.0325
_diffrn_reflns_av_sigmaI/netI 0.0573
_diffrn_reflns_limit_h_max 14
_diffrn_reflns_limit_h_min -15
_diffrn_reflns_limit_k_max 15
_diffrn_reflns_limit_k_min -16
_diffrn_reflns_limit_l_max 30
_diffrn_reflns_limit_l_min -32
_diffrn_reflns_number 23405
_diffrn_reflns_theta_full 27.68
_diffrn_reflns_theta_max 27.68
_diffrn_reflns_theta_min 1.92
_diffrn_standards_decay_% none
_exptl_absorpt_coefficient_mu 0.743
_exptl_absorpt_correction_T_max 0.8657
_exptl_absorpt_correction_T_min 0.6727
_exptl_absorpt_correction_type semi-empirical
_exptl_absorpt_process_details SADABS
_exptl_crystal_colour green
_exptl_crystal_density_diffrn 1.322
_exptl_crystal_F_000 1384
_exptl_crystal_size_max 0.58
_exptl_crystal_size_mid 0.40
_exptl_crystal_size_min 0.20
_refine_diff_density_max 1.344
_refine_diff_density_min -1.030
_refine_diff_density_rms 0.062
_refine_ls_extinction_method none
_refine_ls_goodness_of_fit_ref 1.029
_refine_ls_hydrogen_treatment riding
_refine_ls_matrix_type full
_refine_ls_number_parameters 849
_refine_ls_number_reflns 14697
_refine_ls_number_restraints 1
_refine_ls_restrained_S_all 1.029
_refine_ls_R_factor_all 0.0632
_refine_ls_R_factor_gt 0.0500
_refine_ls_shift/su_max 0.090
_refine_ls_shift/su_mean 0.004
_refine_ls_structure_factor_coef Fsqd
_refine_ls_weighting_details 'calc w=1/[\s^2^(Fo^2^)+(0.0741P)^2^+1.0868P] where P=(Fo^2^+2Fc^2^)/3'
_refine_ls_weighting_scheme calc
_refine_ls_wR_factor_gt 0.1373
_refine_ls_wR_factor_ref 0.1496
_reflns_number_gt 11612
_reflns_number_total 14697
_reflns_threshold_expression >2sigma(I)
_cod_data_source_file ja110890v_si_001.cif
_cod_data_source_block mj23ccd
_cod_database_code 4105948

loop_
_symmetry_equiv_pos_as_xyz
'x, y, z'
'-x, -y, -z'

loop_
_atom_site_label
_atom_site_type_symbol
_atom_site_fract_x
_atom_site_fract_y
_atom_site_fract_z
_atom_site_U_iso_or_equiv
_atom_site_adp_type
_atom_site_occupancy
_atom_site_symmetry_multiplicity
_atom_site_calc_flag
_atom_site_refinement_flags
_atom_site_disorder_assembly
_atom_site_disorder_group
Ni1 Ni 0.126892(17) 0.730349(17) 0.381932(8) 0.04370(5) Uani 1 1 d . . .
Ni2 Ni 0.507765(18) 0.770558(18) 0.115326(8) 0.04829(5) Uani 1 1 d . . .
S1 S -0.09105(5) 0.57930(5) 0.35792(2) 0.07715(17) Uani 1 1 d . . .
S2 S 0.02919(5) 0.79255(4) 0.30682(2) 0.06889(15) Uani 1 1 d . . .
S3 S 0.49208(4) 0.74226(4) 0.20694(2) 0.05822(11) Uani 1 1 d . . .
S4 S 0.37889(4) 0.85355(5) 0.12935(2) 0.06823(12) Uani 1 1 d . . .
N1 N 0.20080(12) 0.63122(11) 0.35288(6) 0.0481(3) Uani 1 1 d . . .
N2 N 0.31143(11) 0.64115(12) 0.38653(6) 0.0494(3) Uani 1 1 d . . .
N3 N 0.30923(11) 0.88040(11) 0.40400(5) 0.0452(3) Uani 1 1 d . . .
N4 N 0.40457(11) 0.85316(12) 0.42832(6) 0.0470(3) Uani 1 1 d . . .
N5 N 0.16906(12) 0.70157(12) 0.46275(6) 0.0492(3) Uani 1 1 d . . .
N6 N 0.27573(12) 0.68611(12) 0.47783(6) 0.0498(3) Uani 1 1 d . . .
N7 N -0.20965(15) 0.62377(16) 0.26512(8) 0.0741(6) Uani 1 1 d . . .
N8 N 0.70585(12) 0.90006(13) 0.13904(6) 0.0526(4) Uani 1 1 d . . .
N9 N 0.77638(11) 0.87340(12) 0.11054(6) 0.0499(4) Uani 1 1 d . . .
N10 N 0.54177(11) 0.63118(11) 0.09841(5) 0.0438(3) Uani 1 1 d . . .
N11 N 0.63575(11) 0.65868(12) 0.07067(5) 0.0457(3) Uani 1 1 d . . .
N12 N 0.49895(11) 0.79344(12) 0.03259(5) 0.0460(3) Uani 1 1 d . . .
N13 N 0.61354(12) 0.82045(12) 0.02037(5) 0.0475(3) Uani 1 1 d . . .
N14 N 0.38146(14) 0.86572(15) 0.23642(7) 0.0644(4) Uani 1 1 d . . .
C1 C 0.17517(15) 0.55912(14) 0.30762(7) 0.0513(4) Uani 1 1 d . A .
C2 C 0.26853(17) 0.52304(17) 0.31197(9) 0.0638(5) Uani 1 1 d . . .
H2 H 0.2727 0.4729 0.2860 0.077 Uiso 1 1 calc R . .
C3 C 0.35281(16) 0.57512(16) 0.36158(8) 0.0586(5) Uani 1 1 d . . .
C4 C 0.47267(18) 0.5682(2) 0.38713(11) 0.0880(7) Uani 1 1 d . . .
H4A H 0.5453 0.6434 0.3873 0.132 Uiso 1 1 calc R . .
H4B H 0.4767 0.5067 0.3662 0.132 Uiso 1 1 calc R . .
H4C H 0.4726 0.5499 0.4242 0.132 Uiso 1 1 calc R . .
C5 C 0.06836(16) 0.52792(15) 0.25802(8) 0.0546(4) Uani 1 1 d . . .
C6 C -0.0217(4) 0.4071(3) 0.24222(17) 0.0640(12) Uani 0.541(3) 1 d P A 1
H6 H -0.0216 0.3500 0.2653 0.077 Uiso 0.541(3) 1 calc PR A 1
C7 C -0.1101(4) 0.3740(4) 0.1922(2) 0.0809(16) Uani 0.541(3) 1 d P A 1
H7 H -0.1663 0.2937 0.1803 0.097 Uiso 0.541(3) 1 calc PR A 1
C8 C -0.1154(4) 0.4621(6) 0.1591(3) 0.100(3) Uani 0.541(3) 1 d PD A 1
H8 H -0.1794 0.4425 0.1270 0.120 Uiso 0.541(3) 1 calc PR A 1
C9 C -0.0261(6) 0.5729(5) 0.1754(2) 0.103(2) Uani 0.541(3) 1 d P A 1
H9 H -0.0262 0.6307 0.1528 0.124 Uiso 0.541(3) 1 calc PR A 1
C10 C 0.0667(4) 0.6089(4) 0.2234(2) 0.0764(15) Uani 0.541(3) 1 d P A 1
H10 H 0.1283 0.6885 0.2323 0.092 Uiso 0.541(3) 1 calc PR A 1
C6' C -0.0491(7) 0.4391(6) 0.2524(3) 0.111(3) Uani 0.459(3) 1 d P A 2
H6B H -0.0704 0.3994 0.2826 0.134 Uiso 0.459(3) 1 calc PR A 2
C7' C -0.1423(8) 0.4036(7) 0.2021(4) 0.138(4) Uani 0.459(3) 1 d P A 2
H7B H -0.2232 0.3403 0.1990 0.166 Uiso 0.459(3) 1 calc PR A 2
C8' C -0.1129(7) 0.4621(7) 0.1585(3) 0.102(3) Uani 0.459(3) 1 d PD A 2
H8B H -0.1680 0.4299 0.1238 0.122 Uiso 0.459(3) 1 calc PR A 2
C9' C -0.0043(6) 0.5676(7) 0.1639(3) 0.087(2) Uani 0.459(3) 1 d P A 2
H9B H 0.0083 0.6185 0.1368 0.105 Uiso 0.459(3) 1 calc PR A 2
C10' C 0.0882(6) 0.5935(7) 0.2146(3) 0.088(2) Uani 0.459(3) 1 d P A 2
H10B H 0.1677 0.6594 0.2185 0.105 Uiso 0.459(3) 1 calc PR A 2
C11 C 0.36755(15) 0.99669(14) 0.39726(7) 0.0496(4) Uani 1 1 d . . .
C12 C 0.49964(16) 1.04356(15) 0.41686(7) 0.0553(5) Uani 1 1 d . . .
H12 H 0.5614 1.1216 0.4170 0.066 Uiso 1 1 calc R . .
C13 C 0.51915(14) 0.95052(16) 0.43585(7) 0.0513(4) Uani 1 1 d . . .
C14 C 0.64331(16) 0.9505(2) 0.46124(9) 0.0708(6) Uani 1 1 d . . .
H14A H 0.6397 0.9197 0.4960 0.106 Uiso 1 1 calc R . .
H14B H 0.7117 1.0307 0.4667 0.106 Uiso 1 1 calc R . .
H14C H 0.6577 0.9012 0.4372 0.106 Uiso 1 1 calc R . .
C15 C 0.29806(18) 1.06226(15) 0.37425(7) 0.0573(5) Uani 1 1 d . . .
C16 C 0.18776(18) 1.04605(17) 0.38800(9) 0.0669(5) Uani 1 1 d . . .
H16 H 0.1537 0.9901 0.4115 0.080 Uiso 1 1 calc R . .
C17 C 0.1267(2) 1.1128(2) 0.36707(11) 0.0908(8) Uani 1 1 d . . .
H17 H 0.0521 1.1003 0.3766 0.109 Uiso 1 1 calc R . .
C18 C 0.1744(3) 1.1951(2) 0.33330(12) 0.1066(9) Uani 1 1 d . . .
H18 H 0.1321 1.2382 0.3193 0.128 Uiso 1 1 calc R . .
C19 C 0.2849(3) 1.2154(2) 0.31965(11) 0.1079(11) Uani 1 1 d . . .
H19 H 0.3184 1.2734 0.2969 0.129 Uiso 1 1 calc R . .
C20 C 0.3483(2) 1.14867(18) 0.33988(9) 0.0780(7) Uani 1 1 d . . .
H20 H 0.4232 1.1623 0.3303 0.094 Uiso 1 1 calc R . .
C21 C 0.11315(16) 0.67765(14) 0.50513(7) 0.0510(4) Uani 1 1 d . . .
C22 C 0.18264(17) 0.64366(15) 0.54699(7) 0.0568(5) Uani 1 1 d . . .
H22 H 0.1643 0.6218 0.5806 0.068 Uiso 1 1 calc R . .
C23 C 0.28339(17) 0.64905(14) 0.52845(7) 0.0537(5) Uani 1 1 d . . .
C24 C 0.38628(19) 0.61911(18) 0.55566(9) 0.0726(6) Uani 1 1 d . . .
H24A H 0.3890 0.5618 0.5313 0.109 Uiso 1 1 calc R . .
H24B H 0.3689 0.5861 0.5891 0.109 Uiso 1 1 calc R . .
H24C H 0.4669 0.6902 0.5640 0.109 Uiso 1 1 calc R . .
C25 C 0.00054(16) 0.69287(16) 0.50630(8) 0.0563(5) Uani 1 1 d . . .
C26 C -0.07828(19) 0.63024(18) 0.54023(9) 0.0694(6) Uani 1 1 d . . .
H26 H -0.0602 0.5781 0.5618 0.083 Uiso 1 1 calc R . .
C27 C -0.1834(2) 0.6455(2) 0.54184(11) 0.0888(8) Uani 1 1 d . . .
H27 H -0.2359 0.6025 0.5643 0.107 Uiso 1 1 calc R . .
C28 C -0.2114(2) 0.7221(3) 0.51133(12) 0.0930(8) Uani 1 1 d . . .
H28 H -0.2822 0.7317 0.5130 0.112 Uiso 1 1 calc R . .
C29 C -0.1341(2) 0.7852(3) 0.47799(13) 0.1029(8) Uani 1 1 d . . .
H29 H -0.1522 0.8383 0.4571 0.123 Uiso 1 1 calc R . .
C30 C -0.0296(2) 0.7700(2) 0.47537(11) 0.0827(6) Uani 1 1 d . . .
H30 H 0.0215 0.8127 0.4523 0.099 Uiso 1 1 calc R . .
C31 C -0.10441(15) 0.66105(16) 0.30542(8) 0.0553(5) Uani 1 1 d . . .
C32 C -0.3223(3) 0.5114(3) 0.26375(15) 0.1383(15) Uani 1 1 d . . .
H32A H -0.2996 0.4479 0.2662 0.207 Uiso 1 1 calc R . .
H32B H -0.3848 0.4964 0.2299 0.207 Uiso 1 1 calc R . .
H32C H -0.3569 0.5157 0.2943 0.207 Uiso 1 1 calc R . .
C33 C -0.2180(2) 0.6903(2) 0.21860(11) 0.0939(8) Uani 1 1 d . . .
H33A H -0.2574 0.7383 0.2253 0.141 Uiso 1 1 calc R . .
H33B H -0.2683 0.6355 0.1857 0.141 Uiso 1 1 calc R . .
H33C H -0.1340 0.7410 0.2141 0.141 Uiso 1 1 calc R . .
C34 C 0.78823(17) 0.97310(16) 0.18447(8) 0.0585(5) Uani 1 1 d . . .
C35 C 0.91098(18) 0.99117(18) 0.18513(9) 0.0674(6) Uani 1 1 d . . .
H35 H 0.9851 1.0371 0.2122 0.081 Uiso 1 1 calc R . .
C36 C 0.90081(15) 0.92823(17) 0.13821(8) 0.0600(5) Uani 1 1 d . . .
C37 C 1.00206(18) 0.9167(2) 0.11712(12) 0.0899(8) Uani 1 1 d . . .
H37A H 1.0821 0.9572 0.1440 0.135 Uiso 1 1 calc R . .
H37B H 1.0093 0.9517 0.0834 0.135 Uiso 1 1 calc R . .
H37C H 0.9796 0.8337 0.1105 0.135 Uiso 1 1 calc R . .
C38 C 0.7527(2) 1.0295(2) 0.22515(9) 0.0738(7) Uani 1 1 d . . .
C39 C 0.8106(3) 1.0413(3) 0.28096(11) 0.1169(13) Uani 1 1 d . . .
H39 H 0.8645 1.0079 0.2926 0.140 Uiso 1 1 calc R . .
C40 C 0.7860(3) 1.1049(4) 0.31940(14) 0.1536(18) Uani 1 1 d . . .
H40 H 0.8259 1.1147 0.3565 0.184 Uiso 1 1 calc R . .
C41 C 0.7073(3) 1.1509(3) 0.30373(16) 0.1476(15) Uani 1 1 d . . .
H41 H 0.6913 1.1910 0.3300 0.177 Uiso 1 1 calc R . .
C42 C 0.6486(3) 1.1400(3) 0.24870(15) 0.1163(10) Uani 1 1 d . . .
H42 H 0.5944 1.1734 0.2378 0.140 Uiso 1 1 calc R . .
C43 C 0.6717(2) 1.0784(2) 0.20991(12) 0.0867(8) Uani 1 1 d . . .
H43 H 0.6317 1.0702 0.1729 0.104 Uiso 1 1 calc R . .
C44 C 0.49481(14) 0.51439(14) 0.10338(7) 0.0466(4) Uani 1 1 d . . .
C45 C 0.55925(15) 0.46695(15) 0.07933(8) 0.0553(4) Uani 1 1 d . . .
H45 H 0.5455 0.3884 0.0774 0.066 Uiso 1 1 calc R . .
C46 C 0.64696(14) 0.56014(15) 0.05910(7) 0.0514(4) Uani 1 1 d . . .
C47 C 0.73999(17) 0.55988(19) 0.02846(9) 0.0698(5) Uani 1 1 d . . .
H47A H 0.7261 0.5885 -0.0064 0.105 Uiso 1 1 calc R . .
H47B H 0.7282 0.4800 0.0225 0.105 Uiso 1 1 calc R . .
H47C H 0.8253 0.6109 0.0496 0.105 Uiso 1 1 calc R . .
C48 C 0.38784(16) 0.44779(14) 0.12879(7) 0.0522(5) Uani 1 1 d . . .
C49 C 0.3805(2) 0.34715(17) 0.15352(9) 0.0721(6) Uani 1 1 d . . .
H49 H 0.4445 0.3252 0.1552 0.086 Uiso 1 1 calc R . .
C50 C 0.2773(3) 0.2794(2) 0.17580(10) 0.0946(10) Uani 1 1 d . . .
H50 H 0.2724 0.2118 0.1916 0.114 Uiso 1 1 calc R . .
C51 C 0.1841(3) 0.3111(2) 0.17461(10) 0.0951(9) Uani 1 1 d . . .
H51 H 0.1163 0.2656 0.1899 0.114 Uiso 1 1 calc R . .
C52 C 0.1897(2) 0.4106(2) 0.15080(10) 0.0815(8) Uani 1 1 d . . .
H52 H 0.1259 0.4324 0.1501 0.098 Uiso 1 1 calc R . .
C53 C 0.29095(16) 0.47808(18) 0.12777(8) 0.0617(5) Uani 1 1 d . . .
H53 H 0.2938 0.5446 0.1114 0.074 Uiso 1 1 calc R . .
C54 C 0.43123(15) 0.82043(13) -0.00969(6) 0.0471(4) Uani 1 1 d . . .
C55 C 0.50337(17) 0.86716(16) -0.04834(7) 0.0567(5) Uani 1 1 d . . .
H55 H 0.4790 0.8935 -0.0811 0.068 Uiso 1 1 calc R . .
C56 C 0.61733(16) 0.86633(15) -0.02818(7) 0.0535(4) Uani 1 1 d . . .
C57 C 0.73159(19) 0.9087(2) -0.05203(8) 0.0727(6) Uani 1 1 d . . .
H57A H 0.8067 0.9609 -0.0244 0.109 Uiso 1 1 calc R . .
H57B H 0.7210 0.9510 -0.0827 0.109 Uiso 1 1 calc R . .
H57C H 0.7401 0.8413 -0.0642 0.109 Uiso 1 1 calc R . .
C58 C 0.29779(15) 0.79529(14) -0.01485(7) 0.0492(4) Uani 1 1 d . . .
C59 C 0.21633(16) 0.70520(16) 0.00953(8) 0.0575(5) Uani 1 1 d . . .
H59 H 0.2465 0.6600 0.0311 0.069 Uiso 1 1 calc R . .
C60 C 0.08997(18) 0.68053(19) 0.00250(10) 0.0691(6) Uani 1 1 d . . .
H60 H 0.0366 0.6203 0.0197 0.083 Uiso 1 1 calc R . .
C61 C 0.04423(19) 0.7463(2) -0.03035(11) 0.0788(7) Uani 1 1 d . . .
H61 H -0.0401 0.7306 -0.0352 0.095 Uiso 1 1 calc R . .
C62 C 0.1235(2) 0.8347(2) -0.05579(11) 0.0806(7) Uani 1 1 d . . .
H62 H 0.0920 0.8776 -0.0785 0.097 Uiso 1 1 calc R . .
C63 C 0.24940(18) 0.86065(17) -0.04810(8) 0.0640(5) Uani 1 1 d . . .
H63 H 0.3025 0.9217 -0.0650 0.077 Uiso 1 1 calc R . .
C64 C 0.41345(14) 0.82527(15) 0.19629(7) 0.0508(4) Uani 1 1 d . . .
C65 C 0.4204(2) 0.8474(2) 0.29352(9) 0.0851(8) Uani 1 1 d . . .
H65A H 0.4161 0.7699 0.2944 0.128 Uiso 1 1 calc R . .
H65B H 0.3644 0.8528 0.3140 0.128 Uiso 1 1 calc R . .
H65C H 0.5062 0.9075 0.3096 0.128 Uiso 1 1 calc R . .
C66 C 0.3110(2) 0.9336(2) 0.22607(12) 0.0933(7) Uani 1 1 d . . .
H66A H 0.3697 1.0175 0.2330 0.140 Uiso 1 1 calc R . .
H66B H 0.2541 0.9142 0.2499 0.140 Uiso 1 1 calc R . .
H66C H 0.2628 0.9139 0.1884 0.140 Uiso 1 1 calc R . .
B1 B 0.37108(16) 0.72391(17) 0.44130(8) 0.0497(5) Uani 1 1 d . . .
H1 H 0.4486 0.7207 0.4605 0.060 Uiso 1 1 calc R . .
B2 B 0.70918(16) 0.78704(18) 0.05700(8) 0.0500(5) Uani 1 1 d . . .
H2A H 0.7725 0.7912 0.0374 0.060 Uiso 1 1 calc R . .

loop_
_atom_site_aniso_label
_atom_site_aniso_U_11
_atom_site_aniso_U_22
_atom_site_aniso_U_33
_atom_site_aniso_U_23
_atom_site_aniso_U_13
_atom_site_aniso_U_12
Ni1 0.04774(8) 0.04593(8) 0.03627(9) 0.00943(7) 0.00276(7) 0.02405(7)
Ni2 0.06328(8) 0.05481(9) 0.04015(10) 0.01675(7) 0.02326(8) 0.03405(7)
S1 0.0592(2) 0.0828(3) 0.0641(3) 0.0369(2) 0.0033(2) 0.0162(2)
S2 0.0620(2) 0.0524(2) 0.0665(3) 0.0225(2) -0.0119(2) 0.01660(18)
S3 0.06608(19) 0.0585(2) 0.0554(2) 0.01882(17) 0.02381(18) 0.02952(16)
S4 0.0888(2) 0.0962(2) 0.0469(2) 0.01362(19) 0.01874(19) 0.06512(18)
N1 0.0531(5) 0.0469(6) 0.0415(7) 0.0046(5) 0.0009(5) 0.0256(5)
N2 0.0553(5) 0.0521(6) 0.0440(7) 0.0058(5) 0.0027(5) 0.0319(4)
N3 0.0516(5) 0.0453(6) 0.0380(6) 0.0059(5) 0.0038(5) 0.0251(4)
N4 0.0478(5) 0.0513(6) 0.0382(7) 0.0022(5) 0.0014(5) 0.0241(5)
N5 0.0534(5) 0.0554(6) 0.0385(7) 0.0125(5) 0.0049(5) 0.0278(5)
N6 0.0577(6) 0.0506(6) 0.0388(7) 0.0082(5) -0.0006(5) 0.0286(5)
N7 0.0541(7) 0.0728(9) 0.0679(10) 0.0172(8) -0.0108(8) 0.0173(7)
N8 0.0491(6) 0.0583(7) 0.0417(7) 0.0056(6) 0.0110(5) 0.0179(5)
N9 0.0423(5) 0.0534(7) 0.0469(7) 0.0108(6) 0.0120(5) 0.0156(5)
N10 0.0467(5) 0.0459(6) 0.0387(6) 0.0077(5) 0.0113(5) 0.0212(4)
N11 0.0462(5) 0.0531(6) 0.0403(6) 0.0072(5) 0.0120(5) 0.0246(4)
N12 0.0549(5) 0.0506(6) 0.0363(6) 0.0115(5) 0.0150(5) 0.0260(5)
N13 0.0545(5) 0.0504(6) 0.0371(6) 0.0113(5) 0.0168(5) 0.0216(5)
N14 0.0766(7) 0.0643(8) 0.0528(8) 0.0019(7) 0.0279(7) 0.0283(6)
C1 0.0606(7) 0.0448(7) 0.0443(8) 0.0058(6) 0.0060(7) 0.0240(6)
C2 0.0777(8) 0.0629(8) 0.0579(11) -0.0027(8) 0.0075(8) 0.0429(7)
C3 0.0676(7) 0.0586(8) 0.0578(10) 0.0047(7) 0.0074(8) 0.0398(6)
C4 0.0883(9) 0.1068(12) 0.0884(17) -0.0059(11) 0.0001(11) 0.0717(8)
C5 0.0582(7) 0.0515(8) 0.0471(9) 0.0003(7) 0.0043(7) 0.0235(6)
C6 0.0647(18) 0.0441(16) 0.059(2) 0.0104(15) 0.0056(16) 0.0090(15)
C7 0.061(2) 0.067(2) 0.071(3) -0.005(2) -0.001(2) 0.0009(19)
C8 0.072(2) 0.105(4) 0.084(4) 0.009(3) -0.023(3) 0.027(3)
C9 0.133(4) 0.093(3) 0.060(3) 0.015(2) -0.013(3) 0.048(3)
C10 0.093(2) 0.0428(15) 0.067(3) 0.0027(16) -0.018(2) 0.0255(16)
C6' 0.105(4) 0.070(3) 0.109(5) 0.025(3) -0.019(4) 0.018(3)
C7' 0.096(5) 0.084(5) 0.152(8) 0.001(5) -0.041(5) 0.005(4)
C8' 0.128(6) 0.101(5) 0.043(3) -0.014(3) -0.018(4) 0.042(5)
C9' 0.084(3) 0.104(4) 0.052(3) 0.017(3) -0.002(3) 0.033(3)
C10' 0.076(3) 0.111(4) 0.064(3) 0.025(3) 0.006(3) 0.037(3)
C11 0.0637(7) 0.0447(7) 0.0370(8) 0.0011(6) 0.0081(6) 0.0243(6)
C12 0.0604(8) 0.0452(8) 0.0483(9) -0.0005(7) 0.0114(7) 0.0155(7)
C13 0.0494(6) 0.0564(8) 0.0389(8) -0.0041(7) 0.0058(6) 0.0194(6)
C14 0.0522(8) 0.0846(12) 0.0657(12) -0.0045(10) 0.0029(8) 0.0290(8)
C15 0.0792(9) 0.0418(7) 0.0402(8) -0.0025(6) -0.0023(8) 0.0266(7)
C16 0.0787(9) 0.0582(8) 0.0610(12) -0.0032(8) -0.0049(9) 0.0392(7)
C17 0.1021(11) 0.0778(11) 0.0905(17) -0.0131(11) -0.0196(12) 0.0593(9)
C18 0.1477(16) 0.0775(11) 0.0908(19) -0.0005(12) -0.0245(16) 0.0728(11)
C19 0.180(2) 0.0585(10) 0.0634(14) 0.0107(10) -0.0123(16) 0.0552(13)
C20 0.1146(14) 0.0562(10) 0.0519(11) 0.0084(8) 0.0071(11) 0.0361(10)
C21 0.0620(7) 0.0430(7) 0.0407(8) 0.0084(6) 0.0096(7) 0.0196(6)
C22 0.0751(9) 0.0470(8) 0.0373(8) 0.0110(6) 0.0062(7) 0.0223(7)
C23 0.0694(8) 0.0401(7) 0.0381(8) 0.0057(6) -0.0055(7) 0.0223(6)
C24 0.0924(10) 0.0688(9) 0.0531(11) 0.0119(8) -0.0116(9) 0.0473(8)
C25 0.0625(8) 0.0520(8) 0.0467(9) 0.0039(7) 0.0130(7) 0.0206(7)
C26 0.0825(10) 0.0564(10) 0.0624(11) 0.0036(8) 0.0276(9) 0.0226(8)
C27 0.0795(10) 0.0829(14) 0.0921(15) -0.0080(12) 0.0439(10) 0.0184(11)
C28 0.0804(10) 0.1029(15) 0.1018(18) -0.0066(14) 0.0287(12) 0.0456(10)
C29 0.1126(11) 0.1304(16) 0.1070(19) 0.0364(14) 0.0406(13) 0.0853(11)
C30 0.0892(10) 0.1000(12) 0.0849(14) 0.0392(11) 0.0384(10) 0.0582(9)
C31 0.0526(7) 0.0582(8) 0.0490(9) 0.0126(7) 0.0012(7) 0.0254(6)
C32 0.0656(14) 0.132(2) 0.128(2) 0.048(2) -0.0223(16) -0.0098(16)
C33 0.0830(12) 0.0971(14) 0.0779(15) 0.0285(12) -0.0187(12) 0.0382(11)
C34 0.0623(8) 0.0486(8) 0.0468(9) 0.0066(7) 0.0115(7) 0.0115(7)
C35 0.0510(9) 0.0590(10) 0.0608(11) 0.0089(9) -0.0001(8) 0.0052(8)
C36 0.0437(7) 0.0574(9) 0.0631(11) 0.0151(8) 0.0079(7) 0.0125(7)
C37 0.0483(8) 0.1056(16) 0.1076(19) 0.0116(14) 0.0166(10) 0.0302(9)
C38 0.0715(11) 0.0597(11) 0.0573(11) -0.0045(9) 0.0156(9) 0.0033(9)
C39 0.0978(16) 0.157(3) 0.0560(14) -0.0214(16) 0.0089(13) 0.0310(18)
C40 0.112(2) 0.199(4) 0.0783(18) -0.056(2) 0.0182(17) 0.017(2)
C41 0.1197(19) 0.122(2) 0.136(2) -0.0562(19) 0.0684(18) -0.0128(19)
C42 0.1242(16) 0.0719(15) 0.146(2) -0.0046(15) 0.0742(16) 0.0225(14)
C43 0.1034(14) 0.0536(11) 0.0943(16) 0.0061(11) 0.0425(12) 0.0215(10)
C44 0.0480(6) 0.0439(7) 0.0383(8) 0.0035(6) 0.0006(6) 0.0178(5)
C45 0.0607(7) 0.0478(7) 0.0536(10) -0.0010(7) 0.0018(7) 0.0274(6)
C46 0.0547(6) 0.0600(8) 0.0420(8) 0.0009(6) 0.0042(6) 0.0324(6)
C47 0.0770(8) 0.0898(10) 0.0614(11) 0.0036(9) 0.0187(8) 0.0540(7)
C48 0.0589(8) 0.0427(7) 0.0370(8) 0.0028(6) 0.0034(7) 0.0121(6)
C49 0.0937(12) 0.0485(9) 0.0606(11) 0.0134(8) 0.0177(10) 0.0222(9)
C50 0.136(2) 0.0508(11) 0.0654(13) 0.0153(10) 0.0336(13) 0.0129(12)
C51 0.1083(15) 0.0688(14) 0.0684(13) 0.0047(11) 0.0432(12) -0.0013(13)
C52 0.0678(10) 0.0908(15) 0.0642(12) 0.0022(11) 0.0240(9) 0.0154(11)
C53 0.0575(8) 0.0613(10) 0.0514(10) 0.0081(8) 0.0132(8) 0.0152(8)
C54 0.0631(7) 0.0426(6) 0.0339(7) 0.0070(6) 0.0083(6) 0.0247(6)
C55 0.0744(9) 0.0557(8) 0.0355(8) 0.0154(6) 0.0117(7) 0.0272(7)
C56 0.0670(8) 0.0499(8) 0.0365(7) 0.0109(6) 0.0186(7) 0.0186(7)
C57 0.0783(10) 0.0770(12) 0.0570(10) 0.0198(9) 0.0348(8) 0.0233(9)
C58 0.0636(7) 0.0455(7) 0.0364(8) 0.0028(6) 0.0038(6) 0.0274(6)
C59 0.0703(8) 0.0539(8) 0.0525(9) 0.0098(7) 0.0134(8) 0.0332(6)
C60 0.0636(9) 0.0671(10) 0.0711(13) 0.0072(9) 0.0144(9) 0.0269(8)
C61 0.0648(9) 0.0855(12) 0.0825(15) 0.0022(11) 0.0018(10) 0.0392(8)
C62 0.0845(10) 0.0832(11) 0.0793(15) 0.0172(10) -0.0006(11) 0.0524(8)
C63 0.0745(9) 0.0604(9) 0.0559(10) 0.0137(8) 0.0044(8) 0.0353(7)
C64 0.0523(6) 0.0520(8) 0.0449(8) 0.0051(6) 0.0169(6) 0.0194(6)
C65 0.1161(14) 0.0783(13) 0.0492(10) 0.0046(9) 0.0353(10) 0.0291(12)
C66 0.1156(11) 0.1004(13) 0.0953(16) 0.0051(12) 0.0493(11) 0.0670(10)
B1 0.0517(7) 0.0528(8) 0.0432(9) 0.0066(7) -0.0016(7) 0.0288(6)
B2 0.0481(7) 0.0586(9) 0.0442(9) 0.0114(7) 0.0176(7) 0.0227(6)

loop_
_atom_type_symbol
_atom_type_description
_atom_type_scat_dispersion_real
_atom_type_scat_dispersion_imag
_atom_type_scat_source
C C 0.0033 0.0016 'International Tables Vol C Tables 4.2.6.8 and 6.1.1.4'
H H 0.0000 0.0000 'International Tables Vol C Tables 4.2.6.8 and 6.1.1.4'
B B 0.0013 0.0007 'International Tables Vol C Tables 4.2.6.8 and 6.1.1.4'
N N 0.0061 0.0033 'International Tables Vol C Tables 4.2.6.8 and 6.1.1.4'
S S 0.1246 0.1234 'International Tables Vol C Tables 4.2.6.8 and 6.1.1.4'
Ni Ni 0.3393 1.1124 'International Tables Vol C Tables 4.2.6.8 and 6.1.1.4'

loop_
_geom_angle_atom_site_label_1
_geom_angle_atom_site_label_2
_geom_angle_atom_site_label_3
_geom_angle
N1 Ni1 N5 95.50(6)
N1 Ni1 N3 90.70(5)
N5 Ni1 N3 84.31(5)
N1 Ni1 S2 108.47(4)
N5 Ni1 S2 155.45(5)
N3 Ni1 S2 100.22(4)
N1 Ni1 S1 96.84(4)
N5 Ni1 S1 97.26(4)
N3 Ni1 S1 172.10(4)
S2 Ni1 S1 75.184(19)
N10 Ni2 N12 85.66(6)
N10 Ni2 N8 94.56(6)
N12 Ni2 N8 91.78(5)
N10 Ni2 S4 153.73(4)
N12 Ni2 S4 97.91(4)
N8 Ni2 S4 111.25(5)
N10 Ni2 S3 98.18(4)
N12 Ni2 S3 172.91(4)
N8 Ni2 S3 93.85(4)
S4 Ni2 S3 76.020(19)
C31 S1 Ni1 83.81(6)
C31 S2 Ni1 85.29(6)
C64 S3 Ni2 83.74(6)
C64 S4 Ni2 84.49(7)
C1 N1 N2 106.54(14)
C1 N1 Ni1 138.03(12)
N2 N1 Ni1 115.37(10)
C3 N2 N1 109.39(13)
C3 N2 B1 130.86(14)
N1 N2 B1 119.66(14)
C11 N3 N4 106.10(12)
C11 N3 Ni1 139.98(11)
N4 N3 Ni1 113.50(9)
C13 N4 N3 110.05(14)
C13 N4 B1 129.86(15)
N3 N4 B1 120.07(11)
C21 N5 N6 106.93(14)
C21 N5 Ni1 138.06(12)
N6 N5 Ni1 114.32(11)
C23 N6 N5 109.52(15)
C23 N6 B1 130.60(15)
N5 N6 B1 119.47(13)
C31 N7 C32 121.8(2)
C31 N7 C33 122.41(17)
C32 N7 C33 115.76(19)
C34 N8 N9 106.42(14)
C34 N8 Ni2 136.93(13)
N9 N8 Ni2 111.64(9)
C36 N9 N8 110.08(15)
C36 N9 B2 130.27(17)
N8 N9 B2 119.58(12)
C44 N10 N11 106.45(14)
C44 N10 Ni2 139.17(12)
N11 N10 Ni2 114.24(10)
C46 N11 N10 109.87(13)
C46 N11 B2 129.92(14)
N10 N11 B2 120.21(14)
C54 N12 N13 106.47(13)
C54 N12 Ni2 139.54(12)
N13 N12 Ni2 111.18(9)
C56 N13 N12 109.81(14)
C56 N13 B2 129.44(15)
N12 N13 B2 120.47(13)
C64 N14 C66 121.82(18)
C64 N14 C65 120.9(2)
C66 N14 C65 117.2(2)
N1 C1 C2 109.67(15)
N1 C1 C5 125.90(17)
C2 C1 C5 124.31(17)
C3 C2 C1 106.83(18)
N2 C3 C2 107.56(16)
N2 C3 C4 122.87(17)
C2 C3 C4 129.6(2)
C6' C5 C10 110.1(4)
C6' C5 C10' 115.9(4)
C10 C5 C10' 20.1(5)
C6' C5 C6 29.7(4)
C10 C5 C6 119.0(3)
C10' C5 C6 113.6(3)
C6' C5 C1 124.4(4)
C10 C5 C1 121.8(2)
C10' C5 C1 119.7(3)
C6 C5 C1 118.4(2)
C7 C6 C5 119.4(4)
C6 C7 C8 120.0(4)
C9 C8 C7 117.3(5)
C8 C9 C10 124.4(6)
C5 C10 C9 119.6(4)
C5 C6' C7' 122.1(7)
C8' C7' C6' 119.3(7)
C7' C8' C9' 121.6(6)
C8' C9' C10' 114.5(7)
C5 C10' C9' 124.6(5)
N3 C11 C12 109.93(16)
N3 C11 C15 123.24(14)
C12 C11 C15 126.80(15)
C13 C12 C11 105.80(14)
N4 C13 C12 108.12(15)
N4 C13 C14 123.37(18)
C12 C13 C14 128.51(16)
C16 C15 C20 118.3(2)
C16 C15 C11 122.10(17)
C20 C15 C11 119.5(2)
C15 C16 C17 120.7(2)
C18 C17 C16 120.9(3)
C17 C18 C19 120.1(3)
C18 C19 C20 120.3(3)
C15 C20 C19 119.7(3)
N5 C21 C22 109.33(17)
N5 C21 C25 123.28(16)
C22 C21 C25 127.31(17)
C23 C22 C21 106.18(16)
N6 C23 C22 108.00(16)
N6 C23 C24 122.71(18)
C22 C23 C24 129.28(17)
C30 C25 C26 117.8(2)
C30 C25 C21 122.16(18)
C26 C25 C21 120.05(19)
C27 C26 C25 120.1(2)
C28 C27 C26 121.4(2)
C27 C28 C29 119.3(3)
C28 C29 C30 120.1(3)
C25 C30 C29 121.3(2)
N7 C31 S1 122.58(14)
N7 C31 S2 121.99(15)
S1 C31 S2 115.40(9)
N8 C34 C35 109.36(18)
N8 C34 C38 124.16(18)
C35 C34 C38 126.40(17)
C36 C35 C34 106.58(16)
N9 C36 C35 107.55(18)
N9 C36 C37 122.62(19)
C35 C36 C37 129.83(17)
C43 C38 C39 118.6(3)
C43 C38 C34 122.5(2)
C39 C38 C34 118.8(3)
C38 C39 C40 119.0(4)
C41 C40 C39 121.4(3)
C40 C41 C42 120.6(4)
C41 C42 C43 119.2(4)
C38 C43 C42 121.3(3)
N10 C44 C45 109.77(15)
N10 C44 C48 123.81(16)
C45 C44 C48 126.38(16)
C46 C45 C44 105.94(16)
N11 C46 C45 107.97(16)
N11 C46 C47 123.10(16)
C45 C46 C47 128.93(18)
C53 C48 C49 118.04(19)
C53 C48 C44 123.00(17)
C49 C48 C44 118.93(19)
C48 C49 C50 120.1(3)
C51 C50 C49 120.8(2)
C50 C51 C52 120.2(2)
C51 C52 C53 119.8(3)
C48 C53 C52 121.1(2)
N12 C54 C55 109.58(15)
N12 C54 C58 123.65(15)
C55 C54 C58 126.64(15)
C56 C55 C54 106.28(15)
N13 C56 C55 107.84(16)
N13 C56 C57 122.83(17)
C55 C56 C57 129.32(17)
C59 C58 C63 118.32(17)
C59 C58 C54 122.33(16)
C63 C58 C54 119.25(16)
C58 C59 C60 121.28(19)
C61 C60 C59 119.5(2)
C62 C61 C60 119.9(2)
C61 C62 C63 120.7(2)
C62 C63 C58 120.32(19)
N14 C64 S3 122.77(15)
N14 C64 S4 122.38(15)
S3 C64 S4 114.86(11)
N2 B1 N6 110.27(12)
N2 B1 N4 108.15(14)
N6 B1 N4 109.05(15)
N9 B2 N13 109.78(16)
N9 B2 N11 109.42(14)
N13 B2 N11 108.61(12)

loop_
_geom_bond_atom_site_label_1
_geom_bond_atom_site_label_2
_geom_bond_distance
Ni1 N1 2.0483(15)
Ni1 N5 2.0581(14)
Ni1 N3 2.1106(11)
Ni1 S2 2.3435(5)
Ni1 S1 2.3929(5)
Ni2 N10 2.0460(14)
Ni2 N12 2.0828(13)
Ni2 N8 2.1488(13)
Ni2 S4 2.3234(6)
Ni2 S3 2.3614(5)
S1 C31 1.7076(19)
S2 C31 1.7110(17)
S3 C64 1.702(2)
S4 C64 1.7219(18)
N1 C1 1.337(2)
N1 N2 1.3753(18)
N2 C3 1.359(3)
N2 B1 1.538(2)
N3 C11 1.344(2)
N3 N4 1.3768(19)
N4 C13 1.3481(19)
N4 B1 1.553(2)
N5 C21 1.345(2)
N5 N6 1.372(2)
N6 C23 1.356(2)
N6 B1 1.539(3)
N7 C31 1.329(2)
N7 C32 1.452(3)
N7 C33 1.458(3)
N8 C34 1.343(2)
N8 N9 1.370(2)
N9 C36 1.355(2)
N9 B2 1.534(2)
N10 C44 1.340(2)
N10 N11 1.3748(18)
N11 C46 1.350(2)
N11 B2 1.543(2)
N12 C54 1.343(2)
N12 N13 1.3784(19)
N13 C56 1.354(2)
N13 B2 1.539(2)
N14 C64 1.327(2)
N14 C66 1.454(3)
N14 C65 1.463(3)
C1 C2 1.387(3)
C1 C5 1.490(2)
C2 C3 1.362(3)
C3 C4 1.502(3)
C5 C6' 1.332(7)
C5 C10 1.353(5)
C5 C10' 1.371(7)
C5 C6 1.406(4)
C6 C7 1.381(6)
C7 C8 1.413(9)
C8 C9 1.315(8)
C9 C10 1.368(7)
C6' C7' 1.410(11)
C7' C8' 1.346(13)
C8' C9' 1.365(10)
C9' C10' 1.424(9)
C11 C12 1.400(2)
C11 C15 1.473(3)
C12 C13 1.373(3)
C13 C14 1.506(3)
C15 C16 1.380(3)
C15 C20 1.396(3)
C16 C17 1.397(3)
C17 C18 1.348(4)
C18 C19 1.367(5)
C19 C20 1.413(4)
C21 C22 1.399(3)
C21 C25 1.471(3)
C22 C23 1.373(3)
C23 C24 1.497(3)
C25 C30 1.381(3)
C25 C26 1.393(3)
C26 C27 1.384(4)
C27 C28 1.357(4)
C28 C29 1.373(4)
C29 C30 1.382(4)
C34 C35 1.398(3)
C34 C38 1.479(3)
C35 C36 1.365(3)
C36 C37 1.501(3)
C38 C43 1.376(4)
C38 C39 1.397(4)
C39 C40 1.410(5)
C40 C41 1.326(6)
C41 C42 1.384(5)
C42 C43 1.390(4)
C44 C45 1.399(3)
C44 C48 1.474(2)
C45 C46 1.373(2)
C46 C47 1.497(3)
C48 C53 1.389(3)
C48 C49 1.397(3)
C49 C50 1.397(4)
C50 C51 1.356(5)
C51 C52 1.379(4)
C52 C53 1.391(3)
C54 C55 1.400(2)
C54 C58 1.478(2)
C55 C56 1.373(3)
C56 C57 1.502(3)
C58 C59 1.379(2)
C58 C63 1.403(3)
C59 C60 1.390(3)
C60 C61 1.385(3)
C61 C62 1.373(3)
C62 C63 1.378(3)
